data_7022609
loop_
_publ_author_name
'Rezayee, Nomaan M.'
'Gerling, Kimberly A.'
'Rheingold, Arnold L.'
'Fritsch, Joseph M.'

_publ_section_title
;
 Synthesis and structures of tridentate ketoiminate zinc complexes bearing
 trifluoromethyl substituents that act as L-lactide ring opening
 polymerization initiators.
;
_journal_issue 15
_journal_name_full 'Dalton transactions (Cambridge, England : 2003)'
_journal_page_first 5573
_journal_page_last 5586
_journal_paper_doi 10.1039/c3dt32314e
_journal_volume 42
_journal_year 2013
_chemical_formula_sum 'C14 H11 F3 N2 O'
_chemical_formula_weight 280.25
_chemical_name_systematic
;
?
;
_space_group_IT_number 56
_symmetry_cell_setting orthorhombic
_symmetry_space_group_name_Hall '-P 2ab 2ac'
_symmetry_space_group_name_H-M 'P c c n'
_atom_sites_solution_hydrogens geom
_atom_sites_solution_primary direct
_atom_sites_solution_secondary difmap
_audit_creation_method SHELXL-97
_cell_angle_alpha 90.00
_cell_angle_beta 90.00
_cell_angle_gamma 90.00
_cell_formula_units_Z 8
_cell_length_a 7.1874(11)
_cell_length_b 14.651(2)
_cell_length_c 23.702(3)
_cell_measurement_reflns_used 1755
_cell_measurement_temperature 123(2)
_cell_measurement_theta_max 25.34
_cell_measurement_theta_min 3.27
_cell_volume 2495.9(6)
_computing_cell_refinement 'Bruker SAINT'
_computing_data_collection 'Bruker APEX2'
_computing_data_reduction 'Bruker SAINT'
_computing_molecular_graphics 'Bruker SHELXTL'
_computing_publication_material 'Bruker SHELXTL'
_computing_structure_refinement 'SHELXL-97 (Sheldrick, 1997)'
_computing_structure_solution 'SHELXS-97 (Sheldrick, 1990)'
_diffrn_ambient_temperature 123(2)
_diffrn_measured_fraction_theta_full 0.995
_diffrn_measured_fraction_theta_max 0.984
_diffrn_measurement_device_type 'Bruker APEX-II CCD'
_diffrn_measurement_method '\f and \w scans'
_diffrn_radiation_monochromator graphite
_diffrn_radiation_source 'fine-focus sealed tube'
_diffrn_radiation_type MoK\a
_diffrn_radiation_wavelength 0.71073
_diffrn_reflns_av_R_equivalents 0.0454
_diffrn_reflns_av_sigmaI/netI 0.0432
_diffrn_reflns_limit_h_max 8
_diffrn_reflns_limit_h_min -4
_diffrn_reflns_limit_k_max 13
_diffrn_reflns_limit_k_min -17
_diffrn_reflns_limit_l_max 28
_diffrn_reflns_limit_l_min -27
_diffrn_reflns_number 8371
_diffrn_reflns_theta_full 25.00
_diffrn_reflns_theta_max 25.58
_diffrn_reflns_theta_min 2.21
_exptl_absorpt_coefficient_mu 0.126
_exptl_absorpt_correction_T_max 0.911
_exptl_absorpt_correction_T_min 0.837
_exptl_absorpt_correction_type multi-scan
_exptl_absorpt_process_details SADABS
_exptl_crystal_colour yellow
_exptl_crystal_density_diffrn 1.492
_exptl_crystal_density_method 'not measured'
_exptl_crystal_description needle
_exptl_crystal_F_000 1152
_exptl_crystal_size_max 0.22
_exptl_crystal_size_mid 0.10
_exptl_crystal_size_min 0.06
_refine_diff_density_max 0.262
_refine_diff_density_min -0.286
_refine_diff_density_rms 0.051
_refine_ls_extinction_method none
_refine_ls_goodness_of_fit_ref 1.045
_refine_ls_hydrogen_treatment constr
_refine_ls_matrix_type full
_refine_ls_number_parameters 182
_refine_ls_number_reflns 2309
_refine_ls_number_restraints 0
_refine_ls_restrained_S_all 1.045
_refine_ls_R_factor_all 0.0797
_refine_ls_R_factor_gt 0.0522
_refine_ls_shift/su_max 0.003
_refine_ls_shift/su_mean 0.000
_refine_ls_structure_factor_coef Fsqd
_refine_ls_weighting_details 'calc w=1/[\s^2^(Fo^2^)+(0.0700P)^2^+0.7000P] where P=(Fo^2^+2Fc^2^)/3'
_refine_ls_weighting_scheme calc
_refine_ls_wR_factor_gt 0.1259
_refine_ls_wR_factor_ref 0.1426
_reflns_number_gt 1619
_reflns_number_total 2309
_reflns_threshold_expression >2sigma(I)
_cod_data_source_file c3dt32314e.txt
_cod_data_source_block frit12
_cod_depositor_comments
;
The following automatic conversions were performed:

'_symmetry_cell_setting' value 'Orthorhombic' changed to
'orthorhombic' according to
/home/saulius/struct/CIF-dictionaries/cif_core.dic dictionary named
'cif_core.dic' version 2.4.2 from 2011-04-26.

Automatic conversion script
Id: cif_fix_values 1891 2012-01-12 08:04:46Z andrius 
;
_cod_original_sg_symbol_H-M Pccn
_cod_database_code 7022609

loop_
_symmetry_equiv_pos_as_xyz
'x, y, z'
'x+1/2, -y, -z+1/2'
'-x, y+1/2, -z+1/2'
'-x+1/2, -y+1/2, z'
'-x, -y, -z'
'-x-1/2, y, z-1/2'
'x, -y-1/2, z-1/2'
'x-1/2, y-1/2, -z'

loop_
_atom_site_label
_atom_site_type_symbol
_atom_site_fract_x
_atom_site_fract_y
_atom_site_fract_z
_atom_site_U_iso_or_equiv
_atom_site_adp_type
_atom_site_occupancy
_atom_site_symmetry_multiplicity
_atom_site_calc_flag
_atom_site_refinement_flags
F1 F 0.3986(3) 0.98927(11) 0.26080(7) 0.0724(8) Uani 1 1 d .
F2 F 0.2632(3) 0.86962(15) 0.23011(7) 0.0811(8) Uani 1 1 d .
F3 F 0.5547(3) 0.88243(12) 0.22375(7) 0.0558(5) Uani 1 1 d .
O1 O 0.3800(2) 0.90161(10) 0.35707(7) 0.0306(4) Uani 1 1 d .
N1 N 0.4818(3) 0.75268(13) 0.41560(7) 0.0247(5) Uani 1 1 d .
H1 H 0.4594 0.8117 0.4144 0.030 Uiso 1 1 calc R
N2 N 0.5625(3) 0.85929(12) 0.50545(8) 0.0264(5) Uani 1 1 d .
C1 C 0.4103(4) 0.89974(17) 0.25793(10) 0.0343(6) Uani 1 1 d .
C2 C 0.4305(4) 0.85430(16) 0.31596(10) 0.0271(6) Uani 1 1 d .
C3 C 0.5023(3) 0.76539(15) 0.31680(10) 0.0274(6) Uani 1 1 d .
H3 H 0.5395 0.7387 0.2820 0.033 Uiso 1 1 calc R
C4 C 0.5221(3) 0.71407(16) 0.36587(10) 0.0260(5) Uani 1 1 d .
C5 C 0.4699(3) 0.71253(15) 0.46989(10) 0.0237(5) Uani 1 1 d .
C6 C 0.5113(3) 0.77102(15) 0.51654(9) 0.0240(5) Uani 1 1 d .
C7 C 0.4913(3) 0.73566(15) 0.57192(9) 0.0265(6) Uani 1 1 d .
C8 C 0.5289(4) 0.79622(16) 0.61711(10) 0.0298(6) Uani 1 1 d .
H8 H 0.5187 0.7756 0.6550 0.036 Uiso 1 1 calc R
C9 C 0.5796(4) 0.88397(16) 0.60626(10) 0.0313(6) Uani 1 1 d .
H9 H 0.6058 0.9251 0.6362 0.038 Uiso 1 1 calc R
C10 C 0.4060(3) 0.62550(14) 0.47875(10) 0.0245(5) Uani 1 1 d .
H10 H 0.3736 0.5881 0.4475 0.029 Uiso 1 1 calc R
C11 C 0.3883(3) 0.59133(15) 0.53418(10) 0.0263(6) Uani 1 1 d .
H11 H 0.3454 0.5307 0.5399 0.032 Uiso 1 1 calc R
C12 C 0.4318(4) 0.64425(15) 0.57955(10) 0.0282(6) Uani 1 1 d .
H12 H 0.4223 0.6197 0.6165 0.034 Uiso 1 1 calc R
C13 C 0.5926(4) 0.91251(15) 0.54955(10) 0.0288(6) Uani 1 1 d .
H13 H 0.6252 0.9743 0.5426 0.035 Uiso 1 1 calc R
C14 C 0.5940(4) 0.61808(15) 0.36247(10) 0.0306(6) Uani 1 1 d .
H14A H 0.6753 0.6060 0.3948 0.046 Uiso 1 1 calc R
H14B H 0.6645 0.6102 0.3274 0.046 Uiso 1 1 calc R
H14C H 0.4891 0.5754 0.3630 0.046 Uiso 1 1 calc R

loop_
_atom_site_aniso_label
_atom_site_aniso_U_11
_atom_site_aniso_U_22
_atom_site_aniso_U_33
_atom_site_aniso_U_23
_atom_site_aniso_U_13
_atom_site_aniso_U_12
F1 0.146(2) 0.0344(9) 0.0369(9) 0.0098(7) 0.0080(11) 0.0200(11)
F2 0.0708(15) 0.1202(17) 0.0522(11) 0.0409(11) -0.0325(11) -0.0409(13)
F3 0.0661(14) 0.0650(12) 0.0363(9) 0.0134(8) 0.0136(9) 0.0104(10)
O1 0.0371(11) 0.0243(9) 0.0303(9) -0.0006(7) 0.0019(8) 0.0006(8)
N1 0.0285(12) 0.0186(9) 0.0269(10) 0.0010(8) -0.0001(9) -0.0005(9)
N2 0.0271(12) 0.0213(10) 0.0309(11) -0.0001(8) -0.0020(9) -0.0011(9)
C1 0.0433(17) 0.0305(13) 0.0291(13) 0.0004(10) -0.0003(13) 0.0001(12)
C2 0.0262(14) 0.0284(12) 0.0265(12) 0.0019(10) 0.0001(10) -0.0050(11)
C3 0.0292(14) 0.0263(13) 0.0267(12) -0.0033(10) 0.0021(11) -0.0002(11)
C4 0.0201(13) 0.0258(12) 0.0322(13) -0.0027(10) -0.0009(11) -0.0027(10)
C5 0.0205(12) 0.0230(11) 0.0277(12) 0.0011(9) -0.0012(10) 0.0018(10)
C6 0.0213(13) 0.0238(12) 0.0268(12) 0.0013(9) -0.0006(10) 0.0011(9)
C7 0.0274(14) 0.0254(12) 0.0267(12) 0.0013(9) -0.0005(11) 0.0030(10)
C8 0.0352(16) 0.0274(13) 0.0267(13) -0.0004(10) -0.0017(11) 0.0019(11)
C9 0.0340(16) 0.0285(13) 0.0315(13) -0.0041(10) -0.0054(12) 0.0013(11)
C10 0.0235(13) 0.0214(11) 0.0285(12) -0.0026(9) 0.0004(10) 0.0008(10)
C11 0.0276(14) 0.0210(11) 0.0302(13) 0.0033(9) 0.0013(11) 0.0013(10)
C12 0.0310(15) 0.0247(12) 0.0288(13) 0.0038(10) 0.0004(11) 0.0034(11)
C13 0.0306(15) 0.0215(11) 0.0343(13) -0.0028(10) -0.0016(11) -0.0035(10)
C14 0.0330(15) 0.0252(12) 0.0335(13) -0.0005(10) 0.0064(12) 0.0001(11)

loop_
_atom_type_symbol
_atom_type_description
_atom_type_scat_dispersion_real
_atom_type_scat_dispersion_imag
_atom_type_scat_source
C C 0.0033 0.0016 'International Tables Vol C Tables 4.2.6.8 and 6.1.1.4'
H H 0.0000 0.0000 'International Tables Vol C Tables 4.2.6.8 and 6.1.1.4'
N N 0.0061 0.0033 'International Tables Vol C Tables 4.2.6.8 and 6.1.1.4'
O O 0.0106 0.0060 'International Tables Vol C Tables 4.2.6.8 and 6.1.1.4'
F F 0.0171 0.0103 'International Tables Vol C Tables 4.2.6.8 and 6.1.1.4'

loop_
_geom_angle_atom_site_label_1
_geom_angle_atom_site_label_2
_geom_angle_atom_site_label_3
_geom_angle
C4 N1 C5 129.56(19)
C4 N1 H1 115.2
C5 N1 H1 115.2
C13 N2 C6 116.67(19)
F1 C1 F2 107.9(2)
F1 C1 F3 105.6(2)
F2 C1 F3 104.7(2)
F1 C1 C2 113.1(2)
F2 C1 C2 112.2(2)
F3 C1 C2 112.7(2)
O1 C2 C3 127.7(2)
O1 C2 C1 115.5(2)
C3 C2 C1 116.8(2)
C4 C3 C2 123.5(2)
C4 C3 H3 118.3
C2 C3 H3 118.3
N1 C4 C3 119.0(2)
N1 C4 C14 121.2(2)
C3 C4 C14 119.8(2)
C10 C5 N1 123.0(2)
C10 C5 C6 120.6(2)
N1 C5 C6 116.14(19)
N2 C6 C7 123.3(2)
N2 C6 C5 118.23(19)
C7 C6 C5 118.4(2)
C8 C7 C12 123.6(2)
C8 C7 C6 116.8(2)
C12 C7 C6 119.6(2)
C9 C8 C7 120.0(2)
C9 C8 H8 120.0
C7 C8 H8 120.0
C8 C9 C13 118.5(2)
C8 C9 H9 120.7
C13 C9 H9 120.7
C5 C10 C11 120.2(2)
C5 C10 H10 119.9
C11 C10 H10 119.9
C12 C11 C10 120.8(2)
C12 C11 H11 119.6
C10 C11 H11 119.6
C11 C12 C7 120.4(2)
C11 C12 H12 119.8
C7 C12 H12 119.8
N2 C13 C9 124.6(2)
N2 C13 H13 117.7
C9 C13 H13 117.7
C4 C14 H14A 109.5
C4 C14 H14B 109.5
H14A C14 H14B 109.5
C4 C14 H14C 109.5
H14A C14 H14C 109.5
H14B C14 H14C 109.5

loop_
_geom_bond_atom_site_label_1
_geom_bond_atom_site_label_2
_geom_bond_distance
F1 C1 1.316(3)
F2 C1 1.322(3)
F3 C1 1.341(3)
O1 C2 1.250(3)
N1 C4 1.339(3)
N1 C5 1.417(3)
N1 H1 0.8800
N2 C13 1.322(3)
N2 C6 1.370(3)
C1 C2 1.535(3)
C2 C3 1.401(3)
C3 C4 1.392(3)
C3 H3 0.9500
C4 C14 1.500(3)
C5 C10 1.371(3)
C5 C6 1.430(3)
C6 C7 1.418(3)
C7 C8 1.417(3)
C7 C12 1.417(3)
C8 C9 1.361(3)
C8 H8 0.9500
C9 C13 1.411(3)
C9 H9 0.9500
C10 C11 1.412(3)
C10 H10 0.9500
C11 C12 1.362(3)
C11 H11 0.9500
C12 H12 0.9500
C13 H13 0.9500
C14 H14A 0.9800
C14 H14B 0.9800
C14 H14C 0.9800
